data_2105014
loop_
_publ_author_name
'Siegler, Maxime A.'
'Hao, Xiang'
'Parkin, Sean'
'Brock, Carolyn Pratt'

_publ_section_title
;
 [Ni(H~2~O)~6~](NO~3~)~2~&#x00B7;(15-crown-5)&#x00B7;2H~2~O: three phase
 transitions and an intermediate modulated phase stable over a range of
 <i>ca</i> 40K
;
_journal_issue 6
_journal_name_full 'Acta Crystallographica Section B'
_journal_page_first 486
_journal_page_last 498
_journal_paper_doi 10.1107/S0108768111045897
_journal_volume 67
_journal_year 2011
_chemical_formula_moiety 'C10 H20 O5, H12 Ni O6 2+, 2(N O3 1-), 2(H2 O)'
_chemical_formula_sum 'C10 H36 N2 Ni O19'
_chemical_formula_weight 547.12
_chemical_name_systematic 'hexaquanickel(II) nitrate (15-crown-5) dihydrate'
_space_group_IT_number 11
_symmetry_cell_setting monoclinic
_symmetry_space_group_name_Hall '-P 2yb'
_symmetry_space_group_name_H-M 'P 1 21/m 1'
_atom_sites_solution_hydrogens geom
_atom_sites_solution_primary direct
_atom_sites_solution_secondary difmap
_audit_creation_method SHELXL-97
_cell_angle_alpha 90.00
_cell_angle_beta 100.630(10)
_cell_angle_gamma 90.00
_cell_formula_units_Z 2
_cell_length_a 12.2950(10)
_cell_length_b 12.5420(10)
_cell_length_c 8.0460(10)
_cell_measurement_reflns_used 2932
_cell_measurement_temperature 253(2)
_cell_measurement_theta_max 27.48
_cell_measurement_theta_min 1.00
_cell_volume 1219.4(2)
_computing_cell_refinement 'DENZO-SMN (Nonius, 1997)'
_computing_data_collection 'COLLECT (Nonius, 1997)'
_computing_data_reduction 'DENZO-SMN (Nonius, 1997)'
_computing_molecular_graphics 'Mercury (Macrae et al., 2008)'
_computing_publication_material 'SHELX-97 and local procedures'
_computing_structure_refinement 'SHELXL-97 (Sheldrick, 2008)'
_computing_structure_solution 'SHELXS-97 (Sheldrick, 2008)'
_diffrn_ambient_temperature 253(2)
_diffrn_detector_area_resol_mean 18
_diffrn_measured_fraction_theta_full 1.000
_diffrn_measured_fraction_theta_max 1.000
_diffrn_measurement_device_type 'Nonius KappaCCD diffractometer'
_diffrn_measurement_method '\w scans at fixed \c = 55\%'
_diffrn_radiation_monochromator graphite
_diffrn_radiation_source 'fine-focus sealed tube'
_diffrn_radiation_type MoK\a
_diffrn_radiation_wavelength 0.71073
_diffrn_reflns_av_R_equivalents 0.0332
_diffrn_reflns_av_sigmaI/netI 0.0456
_diffrn_reflns_limit_h_max 15
_diffrn_reflns_limit_h_min -15
_diffrn_reflns_limit_k_max 15
_diffrn_reflns_limit_k_min -15
_diffrn_reflns_limit_l_max 10
_diffrn_reflns_limit_l_min -10
_diffrn_reflns_number 5021
_diffrn_reflns_theta_full 26.50
_diffrn_reflns_theta_max 26.50
_diffrn_reflns_theta_min 1.69
_diffrn_standards_decay_% <2
_exptl_absorpt_coefficient_mu 0.880
_exptl_absorpt_correction_T_max 0.9172
_exptl_absorpt_correction_T_min 0.7783
_exptl_absorpt_correction_type multi-scan
_exptl_absorpt_process_details 'Scalepack (Otwinowski & Minor, 2006)'
_exptl_crystal_colour 'pale green'
_exptl_crystal_density_diffrn 1.490
_exptl_crystal_density_method 'not measured'
_exptl_crystal_description 'elongated parallelepiped'
_exptl_crystal_F_000 580
_exptl_crystal_size_max 0.30
_exptl_crystal_size_mid 0.20
_exptl_crystal_size_min 0.10
_refine_diff_density_max 0.534
_refine_diff_density_min -0.617
_refine_ls_extinction_method none
_refine_ls_goodness_of_fit_ref 1.064
_refine_ls_hydrogen_treatment mixed
_refine_ls_matrix_type full
_refine_ls_number_parameters 194
_refine_ls_number_reflns 2643
_refine_ls_number_restraints 35
_refine_ls_restrained_S_all 1.070
_refine_ls_R_factor_all 0.0804
_refine_ls_R_factor_gt 0.0521
_refine_ls_shift/su_max 0.000
_refine_ls_shift/su_mean 0.000
_refine_ls_structure_factor_coef Fsqd
_refine_ls_weighting_details 'calc w=1/[\s^2^(Fo^2^)+(0.0744P)^2^+0.4820P] where P=(Fo^2^+2Fc^2^)/3'
_refine_ls_weighting_scheme calc
_refine_ls_wR_factor_gt 0.1294
_refine_ls_wR_factor_ref 0.1450
_reflns_number_gt 1891
_reflns_number_total 2643
_reflns_threshold_expression >2sigma(I)
_cod_data_source_file hw5018.cif
_cod_data_source_block 253K_IIb
_cod_original_sg_symbol_H-M 'P 21/m'
_cod_database_code 2105014
_cod_database_fobs_code 2105014

loop_
_symmetry_equiv_pos_as_xyz
'x, y, z'
'-x, y+1/2, -z'
'-x, -y, -z'
'x, -y-1/2, z'

loop_
_atom_site_type_symbol
_atom_site_label
_atom_site_fract_x
_atom_site_fract_y
_atom_site_fract_z
_atom_site_U_iso_or_equiv
_atom_site_adp_type
_atom_site_calc_flag
_atom_site_refinement_flags
_atom_site_occupancy
_atom_site_symmetry_multiplicity
_atom_site_disorder_assembly
_atom_site_disorder_group
O O1 0.0735(3) 0.2500 0.7402(4) 0.0616(10) Uani d SU 1 2 . .
C C1 0.0359(3) 0.3433(4) 0.6519(5) 0.0820(14) Uani d U 1 1 . .
H H1A -0.0415 0.3551 0.6561 0.098 Uiso calc R 1 1 . .
H H1B 0.0433 0.3369 0.5344 0.098 Uiso calc R 1 1 . .
C C2 0.1032(4) 0.4335(4) 0.7319(6) 0.0879(14) Uani d U 1 1 . .
H H2A 0.0752 0.5000 0.6794 0.105 Uiso calc R 1 1 . .
H H2B 0.0999 0.4370 0.8513 0.105 Uiso calc R 1 1 . .
O O2 0.2145(3) 0.4170(2) 0.7104(3) 0.0774(8) Uani d U 1 1 . .
C C3 0.2899(5) 0.4908(4) 0.7982(6) 0.0995(15) Uani d U 1 1 . .
H H3A 0.2769 0.4996 0.9127 0.119 Uiso calc R 1 1 . .
H H3B 0.2810 0.5595 0.7421 0.119 Uiso calc R 1 1 . .
C C4 0.4039(4) 0.4488(4) 0.8008(6) 0.1030(16) Uani d DU 1 1 . .
H H4A 0.4080 0.4221 0.6890 0.124 Uiso calc R 1 1 A 1
H H4B 0.4559 0.5075 0.8248 0.124 Uiso calc R 1 1 A 1
O O3 0.4377(13) 0.3656(12) 0.922(2) 0.092(3) Uani d PDU 0.50 1 . 1
C C5 0.5248(5) 0.2859(7) 0.9499(11) 0.092(3) Uani d PDU 0.50 1 . 1
H H5A 0.5712 0.3044 0.8689 0.111 Uiso calc PR 0.50 1 . 1
H H5B 0.5677 0.3044 1.0597 0.111 Uiso calc PR 0.50 1 . 1
O O3' 0.4123(13) 0.3548(12) 0.901(2) 0.092(3) Uani d PDU 0.50 1 . 2
C C6 0.5004(6) 0.3088(7) 0.8297(10) 0.086(3) Uani d PDU 0.50 1 . 2
H H6A 0.5706 0.3338 0.8931 0.103 Uiso calc PR 0.50 1 . 2
H H6B 0.4943 0.3338 0.7142 0.103 Uiso calc PR 0.50 1 . 2
Ni Ni 0.25514(4) 0.2500 0.27290(6) 0.0395(2) Uani d S 1 2 . .
O O6 0.2797(2) 0.2500 0.5296(3) 0.0399(7) Uani d SD 1 2 . .
H H6 0.254(2) 0.202(2) 0.581(4) 0.060 Uiso d D 1 1 . .
O O7 0.2388(3) 0.2500 0.0178(4) 0.121(2) Uani d SD 1 2 . .
H H7 0.189(4) 0.2500 -0.064(7) 0.182 Uiso d SD 1 2 . .
H H7' 0.297(4) 0.2500 -0.021(10) 0.182 Uiso d SD 1 2 . .
O O8 0.13699(19) 0.3648(2) 0.2635(3) 0.0548(6) Uani d D 1 1 . .
H H8C 0.080(2) 0.354(3) 0.193(4) 0.082 Uiso d D 1 1 . .
H H8D 0.156(3) 0.4271(18) 0.253(5) 0.082 Uiso d D 1 1 . .
O O9 0.3744(2) 0.1363(3) 0.2840(4) 0.0796(9) Uani d D 1 1 . .
H H9C 0.438(2) 0.152(4) 0.328(6) 0.119 Uiso d D 1 1 . .
H H9D 0.363(4) 0.075(2) 0.301(7) 0.119 Uiso d D 1 1 . .
N N1 0.6361(4) 0.2500 0.4718(6) 0.0769(16) Uani d S 1 2 . .
O O12 0.5863(2) 0.3360(3) 0.4557(5) 0.0996(11) Uani d . 1 1 . .
O O13 0.7379(3) 0.2500 0.5177(8) 0.133(2) Uani d S 1 2 . .
N N2 -0.1090(4) 0.2500 0.0205(6) 0.0717(14) Uani d S 1 2 . .
O O15 -0.0632(2) 0.3366(3) 0.0591(4) 0.0896(10) Uani d . 1 1 . .
O O16 -0.2019(3) 0.2500 -0.0728(7) 0.1109(18) Uani d S 1 2 . .
O O18 0.2357(3) 0.5583(3) 0.2557(6) 0.1025(12) Uani d D 1 1 . .
H H18C 0.251(5) 0.587(4) 0.345(4) 0.154 Uiso d D 1 1 . .
H H18D 0.204(5) 0.599(4) 0.183(5) 0.154 Uiso d D 1 1 . .

loop_
_atom_site_aniso_label
_atom_site_aniso_U_11
_atom_site_aniso_U_22
_atom_site_aniso_U_33
_atom_site_aniso_U_12
_atom_site_aniso_U_13
_atom_site_aniso_U_23
O1 0.054(2) 0.089(3) 0.0416(18) 0.000 0.0076(15) 0.000
C1 0.069(2) 0.124(4) 0.055(2) 0.047(3) 0.0173(19) 0.022(2)
C2 0.123(3) 0.078(3) 0.076(3) 0.050(3) 0.053(3) 0.018(2)
O2 0.115(2) 0.0550(18) 0.0745(18) -0.0061(15) 0.0497(16) -0.0152(14)
C3 0.181(4) 0.050(3) 0.082(3) -0.035(3) 0.061(3) -0.019(2)
C4 0.140(4) 0.091(3) 0.095(3) -0.080(3) 0.066(3) -0.045(3)
O3 0.057(6) 0.078(3) 0.157(5) -0.048(4) 0.060(5) -0.047(4)
C5 0.041(4) 0.155(10) 0.086(5) -0.045(4) 0.023(4) -0.050(6)
O3' 0.057(6) 0.078(3) 0.157(5) -0.048(4) 0.060(5) -0.047(4)
C6 0.050(4) 0.166(9) 0.046(4) -0.009(4) 0.017(3) 0.010(5)
Ni 0.0321(3) 0.0584(4) 0.0284(3) 0.000 0.0063(2) 0.000
O6 0.0426(16) 0.052(2) 0.0260(14) 0.000 0.0085(12) 0.000
O7 0.039(2) 0.302(7) 0.0226(17) 0.000 0.0076(14) 0.000
O8 0.0477(13) 0.0461(14) 0.0640(15) -0.0010(11) -0.0075(11) 0.0087(13)
O9 0.0461(14) 0.108(2) 0.0780(19) 0.0249(15) -0.0057(13) -0.0456(19)
N1 0.048(3) 0.134(6) 0.048(3) 0.000 0.006(2) 0.000
O12 0.0620(19) 0.109(3) 0.119(3) -0.0062(18) -0.0066(17) 0.041(2)
O13 0.043(2) 0.197(6) 0.146(5) 0.000 -0.019(3) 0.000
N2 0.049(3) 0.092(4) 0.068(3) 0.000 -0.004(2) 0.000
O15 0.0649(18) 0.082(2) 0.109(2) 0.0083(16) -0.0160(16) -0.0311(19)
O16 0.058(2) 0.116(4) 0.136(4) 0.000 -0.043(3) 0.000
O18 0.095(3) 0.0456(19) 0.170(4) 0.0028(15) 0.033(3) 0.012(2)

loop_
_atom_type_symbol
_atom_type_description
_atom_type_scat_dispersion_real
_atom_type_scat_dispersion_imag
_atom_type_scat_source
C C 0.0033 0.0016 'International Tables Vol C Tables 4.2.6.8 and 6.1.1.4'
H H 0.0000 0.0000 'International Tables Vol C Tables 4.2.6.8 and 6.1.1.4'
N N 0.0061 0.0033 'International Tables Vol C Tables 4.2.6.8 and 6.1.1.4'
O O 0.0106 0.0060 'International Tables Vol C Tables 4.2.6.8 and 6.1.1.4'
Ni Ni 0.3393 1.1124 'International Tables Vol C Tables 4.2.6.8 and 6.1.1.4'

loop_
_geom_angle_atom_site_label_1
_geom_angle_atom_site_label_2
_geom_angle_atom_site_label_3
_geom_angle_site_symmetry_1
_geom_angle_site_symmetry_3
_geom_angle
_geom_angle_publ_flag
C1 O1 C1 4_565 . 113.1(5) no
O1 C1 C2 . . 108.2(3) no
O1 C1 H1A . . 110.1 no
C2 C1 H1A . . 110.1 no
O1 C1 H1B . . 110.1 no
C2 C1 H1B . . 110.1 no
H1A C1 H1B . . 108.4 no
O2 C2 C1 . . 108.0(3) no
O2 C2 H2A . . 110.1 no
C1 C2 H2A . . 110.1 no
O2 C2 H2B . . 110.1 no
C1 C2 H2B . . 110.1 no
H2A C2 H2B . . 108.4 no
C3 O2 C2 . . 113.7(4) no
O2 C3 C4 . . 107.8(4) no
O2 C3 H3A . . 110.2 no
C4 C3 H3A . . 110.2 no
O2 C3 H3B . . 110.2 no
C4 C3 H3B . . 110.2 no
H3A C3 H3B . . 108.5 no
O3' C4 O3 . . 14.2(17) no
O3' C4 C3 . . 105.6(6) no
O3 C4 C3 . . 114.8(6) no
O3' C4 H4A . . 103.2 no
O3 C4 H4A . . 108.6 no
C3 C4 H4A . . 108.6 no
O3' C4 H4B . . 122.7 no
O3 C4 H4B . . 108.6 no
C3 C4 H4B . . 108.6 no
H4A C4 H4B . . 107.5 no
C4 O3 C5 . . 136.0(10) no
C5 C5 O3 4_565 . 133.5(8) no
C5 C5 H5A 4_565 . 103.8 no
O3 C5 H5A . . 103.8 no
C5 C5 H5B 4_565 . 103.8 no
O3 C5 H5B . . 103.8 no
H5A C5 H5B . . 105.4 no
C4 O3' C6 . . 94.9(8) no
O3' C6 C6 . 4_565 113.6(7) no
O3' C6 H6A . . 108.8 no
C6 C6 H6A 4_565 . 108.8 no
O3' C6 H6B . . 108.8 no
C6 C6 H6B 4_565 . 108.8 no
H6A C6 H6B . . 107.7 no
O7 Ni O6 . . 177.20(13) no
O7 Ni O9 . . 88.89(11) no
O6 Ni O9 . . 89.12(11) no
O7 Ni O9 . 4_565 88.89(11) no
O6 Ni O9 . 4_565 89.12(11) no
O9 Ni O9 . 4_565 88.9(2) no
O7 Ni O8 . . 91.46(10) no
O6 Ni O8 . . 90.52(9) no
O9 Ni O8 . . 179.38(10) no
O9 Ni O8 4_565 . 90.54(13) no
O7 Ni O8 . 4_565 91.46(10) no
O6 Ni O8 . 4_565 90.52(9) no
O9 Ni O8 . 4_565 90.54(13) no
O9 Ni O8 4_565 4_565 179.38(10) no
O8 Ni O8 . 4_565 89.96(14) no
Ni O6 H6 . . 121(2) no
Ni O7 H7 . . 138(6) no
Ni O7 H7' . . 117(6) no
H7 O7 H7' . . 105(4) no
Ni O8 H8C . . 115(3) no
Ni O8 H8D . . 118(3) no
H8C O8 H8D . . 107(3) no
Ni O9 H9C . . 118(3) no
Ni O9 H9D . . 122(4) no
H9C O9 H9D . . 110(4) no
O12 N1 O12 4_565 . 121.8(5) no
O12 N1 O13 4_565 . 119.0(2) no
O12 N1 O13 . . 119.0(3) no
O15 N2 O15 4_565 . 122.9(5) no
O15 N2 O16 4_565 . 118.4(2) no
O15 N2 O16 . . 118.4(2) no
H18C O18 H18D . . 111(4) no

loop_
_geom_bond_atom_site_label_1
_geom_bond_atom_site_label_2
_geom_bond_site_symmetry_2
_geom_bond_distance
_geom_bond_publ_flag
O1 C1 4_565 1.403(4) no
O1 C1 . 1.403(4) no
C1 C2 . 1.477(6) no
C1 H1A . 0.9700 no
C1 H1B . 0.9700 no
C2 O2 . 1.426(5) no
C2 H2A . 0.9700 no
C2 H2B . 0.9700 no
O2 C3 . 1.404(5) no
C3 C4 . 1.494(7) no
C3 H3A . 0.9700 no
C3 H3B . 0.9700 no
C4 O3' . 1.422(9) no
C4 O3 . 1.435(9) no
C4 H4A . 0.9700 no
C4 H4B . 0.9700 no
O3 C5 . 1.452(8) no
C5 C5 4_565 0.901(17) no
C5 H5A . 0.9700 no
C5 H5B . 0.9700 no
O3' C6 . 1.438(9) no
C6 C6 4_565 1.476(18) no
C6 H6A . 0.9700 no
C6 H6B . 0.9700 no
Ni O7 . 2.025(3) no
Ni O6 . 2.031(3) no
Ni O9 . 2.036(3) no
Ni O9 4_565 2.036(3) no
Ni O8 . 2.037(2) no
Ni O8 4_565 2.037(2) no
O6 H6 . 0.828(17) no
O7 H7 . 0.81(2) no
O7 H7' . 0.83(2) no
O8 H8C . 0.826(18) no
O8 H8D . 0.825(18) no
O9 H9C . 0.818(18) no
O9 H9D . 0.793(19) no
N1 O12 4_565 1.235(4) no
N1 O12 . 1.235(4) no
N1 O13 . 1.239(6) no
N2 O15 4_565 1.236(3) no
N2 O15 . 1.236(3) no
N2 O16 . 1.246(6) no
O18 H18C . 0.794(19) no
O18 H18D . 0.820(19) no

loop_
_geom_hbond_atom_site_label_D
_geom_hbond_atom_site_label_H
_geom_hbond_atom_site_label_A
_geom_hbond_site_symmetry_A
_geom_hbond_distance_DH
_geom_hbond_distance_HA
_geom_hbond_distance_DA
_geom_hbond_angle_DHA
O6 H6 O2 4_565 0.828(17) 1.930(18) 2.752(3) 172(3)
O7 H7 O1 1_554 0.81(2) 1.92(2) 2.728(5) 179(8)
O7 H7' O3 1_554 0.83(2) 2.37(2) 3.062(15) 141.6(14)
O8 H8C O15 . 0.826(18) 1.901(19) 2.720(3) 171(4)
O8 H8D O18 . 0.825(18) 1.913(19) 2.719(4) 165(4)
O9 H9C O12 4_565 0.818(18) 1.93(2) 2.737(4) 169(5)
O9 H9D O18 4_565 0.793(19) 2.28(3) 2.962(5) 145(5)
O18 H18C O12 3_666 0.794(19) 2.51(4) 3.172(5) 141(6)
O18 H18C O13 3_666 0.794(19) 2.32(4) 2.999(5) 145(5)
O18 H18D O15 3_565 0.820(19) 2.49(3) 3.266(5) 158(6)
O18 H18D O16 3_565 0.820(19) 2.09(4) 2.809(5) 147(6)

loop_
_geom_torsion_atom_site_label_1
_geom_torsion_atom_site_label_2
_geom_torsion_atom_site_label_3
_geom_torsion_atom_site_label_4
_geom_torsion_site_symmetry_1
_geom_torsion_site_symmetry_4
_geom_torsion
_geom_torsion_publ_flag
C1 O1 C1 C2 4_565 . -164.8(2) no
O1 C1 C2 O2 . . 64.4(4) no
C1 C2 O2 C3 . . -172.9(4) no
C2 O2 C3 C4 . . 166.0(3) no
O2 C3 C4 O3' . . -66.1(11) no
O2 C3 C4 O3 . . -77.7(11) no
O3' C4 O3 C5 . . 112(7) no
C3 C4 O3 C5 . . 164.0(19) no
C4 O3 C5 C5 . 4_565 -117.4(19) no
O3 C4 O3' C6 . . -70(4) no
C3 C4 O3' C6 . . 157.6(9) no
C4 O3' C6 C6 . 4_565 -150.5(7) no
